data_2104595
loop_
_publ_author_name
'Marsh, Richard E.'

_publ_section_title
;
 Space groups <i>P</i>1 and <i>Cc</i>: how are they doing?
;
_journal_coeditor_code BK5088
_journal_issue 6
_journal_name_full 'Acta Crystallographica Section B'
_journal_page_first 782
_journal_page_last 783
_journal_paper_doi 10.1107/S0108768109046448
_journal_volume 65
_journal_year 2009
_chemical_formula_sum 'C15 H15 N5 O3 Zn'
_chemical_formula_weight 378.7
_chemical_name_systematic
;
N-Salicylideneglycinato-N,O,O')-bis(imidazole-N)-di-zinc(ii)
;
_space_group_IT_number 2
_symmetry_cell_setting triclinic
_symmetry_space_group_name_Hall '-P 1'
_symmetry_space_group_name_H-M 'P -1'
_cell_angle_alpha 88.964(6)
_cell_angle_beta 66.644(6)
_cell_angle_gamma 85.468(5)
_cell_formula_units_Z 2
_cell_length_a 8.608(4)
_cell_length_b 9.683(4)
_cell_length_c 10.836(5)
_cell_measurement_temperature 273(2)
_cell_volume 826.5(6)
_exptl_absorpt_coefficient_mu 1.509
_exptl_crystal_density_diffrn 1.522
_exptl_crystal_density_method 'not measured'
_exptl_crystal_F_000 388
_cod_data_source_file bk5088.cif
_cod_data_source_block DOCFUX
_cod_original_cell_volume 826.6(7)
_cod_original_sg_symbol_H-M P-1
_cod_database_code 2104595

loop_
_symmetry_equiv_pos_as_xyz
'x, y, z'
'-x, -y, -z'

loop_
_atom_site_label
_atom_site_type_symbol
_atom_site_fract_x
_atom_site_fract_y
_atom_site_fract_z
_atom_site_occupancy
Zn1 Zn 0.80987 0.30356 0.35437 1
O1 O 0.6140 0.2005 0.4756 1
C1 C 0.5240 0.2232 0.6025 1
C2 C 0.4085 0.1274 0.6768 1
H1 H 0.4004 0.0478 0.6334 1
C3 C 0.3065 0.1455 0.8104 1
H2 H 0.2306 0.0807 0.8548 1
C4 C 0.3162 0.2610 0.8795 1
H3 H 0.2488 0.2736 0.9704 1
C5 C 0.4262 0.3560 0.8114 1
H4 H 0.4324 0.4338 0.8582 1
C6 C 0.5314 0.3430 0.6738 1
C7 C 0.6372 0.4530 0.6128 1
H5 H 0.6286 0.5276 0.6687 1
N1 N 0.7418 0.4606 0.4904 1
C8 C 0.8328 0.5862 0.4487 1
H6 H 0.8681 0.6134 0.5167 1
H7 H 0.7594 0.6582 0.4357 1
C9 C 0.9860 0.5590 0.3194 1
O2 O 1.0883 0.6527 0.2802 1
O3 O 1.0060 0.4472 0.2550 1
N2 N 0.9902 0.1470 0.3326 1
C10 C 1.1630 0.1428 0.2672 1
H8 H 1.2247 0.2195 0.2345 1
C11 C 1.2295 0.0105 0.2570 1
H9 H 1.3440 -0.0204 0.2178 1
N3 N 1.0970 -0.0672 0.3156 1
H10 H 1.1024 -0.1559 0.3230 1
C12 C 0.9575 0.0176 0.3598 1
H11 H 0.8488 -0.0114 0.4048 1
N4 N 0.7487 0.2946 0.1944 1
C13 C 0.8310 0.3388 0.0731 1
H12 H 0.9306 0.3836 0.0478 1
N5 N 0.7574 0.3136 -0.0103 1
H13 H 0.7924 0.3346 -0.0938 1
C14 C 0.6165 0.2480 0.0618 1
H14 H 0.5383 0.2172 0.0310 1
C15 C 0.6115 0.2377 0.1881 1
H15 H 0.5276 0.1975 0.2598 1

loop_
_geom_angle_atom_site_label_1
_geom_angle_atom_site_label_2
_geom_angle_atom_site_label_3
_geom_angle
_geom_angle_site_symmetry_1
_geom_angle_site_symmetry_2
_geom_angle_site_symmetry_3
_geom_angle_publ_flag
O1 Zn1 O3 168.44 . . . yes
O1 Zn1 N1 90.43 . . . yes
O1 Zn1 N2 95.65 . . . yes
O1 Zn1 N4 94.79 . . . yes
O3 Zn1 N1 78.02 . . . yes
O3 Zn1 N2 90.80 . . . yes
O3 Zn1 N4 92.47 . . . yes
N1 Zn1 N2 125.68 . . . yes
N1 Zn1 N4 126.17 . . . yes
N2 Zn1 N4 107.06 . . . yes
Zn1 O1 C1 127.50 . . . yes
Zn1 O3 C9 113.99 . . . yes
Zn1 N1 C7 124.57 . . . yes
Zn1 N1 C8 117.01 . . . yes
C7 N1 C8 118.09 . . . yes
Zn1 N2 C10 130.41 . . . yes
Zn1 N2 C12 123.84 . . . yes
C10 N2 C12 104.70 . . . yes
C11 N3 C12 107.56 . . . yes
Zn1 N4 C13 128.28 . . . yes
Zn1 N4 C15 127.27 . . . yes
C13 N4 C15 104.43 . . . yes
C13 N5 C14 106.71 . . . yes
C12 N3 H10 126.00 . . . no
C11 N3 H10 126.00 . . . no
C13 N5 H13 127.00 . . . no
C14 N5 H13 127.00 . . . no
O1 C1 C2 119.71 . . . yes
O1 C1 C6 123.82 . . . yes
C2 C1 C6 116.46 . . . no
C1 C2 C3 123.15 . . . no
C2 C3 C4 120.08 . . . no
C3 C4 C5 118.59 . . . no
C4 C5 C6 123.36 . . . no
C5 C6 C7 117.84 . . . no
C1 C6 C5 118.35 . . . no
C1 C6 C7 123.80 . . . no
N1 C7 C6 127.50 . . . yes
N1 C8 C9 110.06 . . . yes
O2 C9 O3 123.23 . . . yes
O2 C9 C8 116.96 . . . yes
O3 C9 C8 119.81 . . . yes
N2 C10 C11 109.63 . . . yes
N3 C11 C10 106.07 . . . yes
N2 C12 N3 112.04 . . . yes
N4 C13 N5 112.91 . . . yes
N5 C14 C15 106.07 . . . yes
N4 C15 C14 109.87 . . . yes
C1 C2 H1 119.00 . . . no
C3 C2 H1 118.00 . . . no
C2 C3 H2 120.00 . . . no
C4 C3 H2 120.00 . . . no
C3 C4 H3 121.00 . . . no
C5 C4 H3 121.00 . . . no
C4 C5 H4 118.00 . . . no
C6 C5 H4 118.00 . . . no
N1 C7 H5 116.00 . . . no
C6 C7 H5 116.00 . . . no
N1 C8 H6 109.00 . . . no
N1 C8 H7 109.00 . . . no
C9 C8 H6 109.00 . . . no
C9 C8 H7 109.00 . . . no
H6 C8 H7 110.00 . . . no
N2 C10 H8 125.00 . . . no
C11 C10 H8 125.00 . . . no
N3 C11 H9 127.00 . . . no
C10 C11 H9 127.00 . . . no
N2 C12 H11 124.00 . . . no
N3 C12 H11 124.00 . . . no
N4 C13 H12 124.00 . . . no
N5 C13 H12 124.00 . . . no
N5 C14 H14 127.00 . . . no
C15 C14 H14 127.00 . . . no
N4 C15 H15 125.00 . . . no
C14 C15 H15 125.00 . . . no

loop_
_geom_bond_atom_site_label_1
_geom_bond_atom_site_label_2
_geom_bond_distance
_geom_bond_site_symmetry_1
_geom_bond_site_symmetry_2
_geom_bond_publ_flag
Zn1 O1 2.0067 . . yes
Zn1 O3 2.1954 . . yes
Zn1 N1 2.0208 . . yes
Zn1 N2 2.0283 . . yes
Zn1 N4 2.0065 . . yes
O1 C1 1.2957 . . yes
O2 C9 1.2629 . . yes
O3 C9 1.2614 . . yes
N1 C7 1.2788 . . yes
N1 C8 1.4652 . . yes
N2 C10 1.3682 . . yes
N2 C12 1.3087 . . yes
N3 C11 1.3469 . . yes
N3 C12 1.3221 . . yes
N4 C13 1.3046 . . yes
N4 C15 1.3679 . . yes
N5 C13 1.3282 . . yes
N5 C14 1.3555 . . yes
N3 H10 0.8600 . . no
N5 H13 0.8600 . . no
C1 C2 1.4076 . . no
C1 C6 1.4247 . . no
C2 C3 1.3691 . . no
C3 C4 1.3831 . . no
C4 C5 1.3588 . . no
C5 C6 1.4062 . . no
C6 C7 1.4323 . . no
C8 C9 1.5050 . . no
C10 C11 1.3491 . . no
C14 C15 1.3542 . . no
C2 H1 0.9300 . . no
C3 H2 0.9300 . . no
C4 H3 0.9300 . . no
C5 H4 0.9300 . . no
C7 H5 0.9300 . . no
C8 H6 0.9500 . . no
C8 H7 0.9500 . . no
C10 H8 0.9300 . . no
C11 H9 0.9300 . . no
C12 H11 0.9300 . . no
C13 H12 0.9300 . . no
C14 H14 0.9300 . . no
C15 H15 0.9300 . . no
